data_7057252
loop_
_publ_author_name
'Han, Fangwai'
'Xu, Ying'
'Zhu, Rongjiao'
'Liu, Guiyan'
'Chen, Chen'
'Wang, Jianhui'

_publ_section_title
;
 Highly active NHC--Pd(ii) complexes for cross coupling of aryl chlorides
 and arylboronic acids: an investigation of the effect of remote bulky
 groups
;
_journal_issue 9
_journal_name_full 'New Journal of Chemistry'
_journal_page_first 7422
_journal_paper_doi 10.1039/C8NJ01047A
_journal_volume 42
_journal_year 2018
_chemical_formula_sum 'C118 H92 Br6 Cl4 N6 Pd2'
_chemical_formula_weight 2428.03
_space_group_crystal_system monoclinic
_space_group_IT_number 4
_space_group_name_Hall 'P 2yb'
_space_group_name_H-M_alt 'P 1 21 1'
_symmetry_space_group_name_Hall 'P 2yb'
_symmetry_space_group_name_H-M 'P 1 21 1'
_atom_sites_solution_hydrogens geom
_audit_creation_method SHELXL-2013
_audit_update_record
;
2018-02-25 deposited with the CCDC.
2018-03-29 downloaded from the CCDC.
;
_cell_angle_alpha 90
_cell_angle_beta 97.3590(10)
_cell_angle_gamma 90
_cell_formula_units_Z 2
_cell_length_a 9.2472(4)
_cell_length_b 31.4274(13)
_cell_length_c 17.7065(8)
_cell_measurement_reflns_used 6590
_cell_measurement_temperature 173(2)
_cell_measurement_theta_max 25.57
_cell_measurement_theta_min 2.26
_cell_volume 5103.4(4)
_computing_cell_refinement 'Bruker SMART'
_computing_data_collection 'Bruker SMART'
_computing_data_reduction 'Bruker SAINT'
_computing_molecular_graphics 'Bruker SHELXTL'
_computing_publication_material 'Bruker SHELXTL'
_computing_structure_refinement 'SHELXL-2013 (Sheldrick, 2013)'
_computing_structure_solution 'Bruker SHELXTL'
_diffrn_ambient_temperature 173(2)
_diffrn_measured_fraction_theta_full 1.000
_diffrn_measured_fraction_theta_max 0.999
_diffrn_measurement_device_type 'CCD area detector'
_diffrn_measurement_method 'phi and omega scans'
_diffrn_radiation_type MoK\a
_diffrn_radiation_wavelength 0.71073
_diffrn_reflns_av_R_equivalents 0.0485
_diffrn_reflns_av_unetI/netI 0.0936
_diffrn_reflns_Laue_measured_fraction_full 1.000
_diffrn_reflns_Laue_measured_fraction_max 0.999
_diffrn_reflns_limit_h_max 12
_diffrn_reflns_limit_h_min -12
_diffrn_reflns_limit_k_max 41
_diffrn_reflns_limit_k_min -40
_diffrn_reflns_limit_l_max 20
_diffrn_reflns_limit_l_min -23
_diffrn_reflns_number 38498
_diffrn_reflns_point_group_measured_fraction_full 1.000
_diffrn_reflns_point_group_measured_fraction_max 0.999
_diffrn_reflns_theta_full 25.242
_diffrn_reflns_theta_max 28.318
_diffrn_reflns_theta_min 1.328
_exptl_absorpt_coefficient_mu 2.859
_exptl_absorpt_correction_type multi-scan
_exptl_absorpt_process_details SADABS
_exptl_crystal_colour COLOURLESS
_exptl_crystal_density_diffrn 1.580
_exptl_crystal_density_meas ?
_exptl_crystal_description BLOCK
_exptl_crystal_F_000 2424
_exptl_crystal_size_max 0.180
_exptl_crystal_size_mid 0.170
_exptl_crystal_size_min 0.160
_exptl_transmission_factor_max 0.658
_exptl_transmission_factor_min 0.627
_refine_diff_density_max 2.793
_refine_diff_density_min -2.584
_refine_diff_density_rms 0.164
_refine_ls_abs_structure_details
; 
 Refined as an inversion twin. 
;
_refine_ls_abs_structure_Flack 0.718(12)
_refine_ls_extinction_method none
_refine_ls_goodness_of_fit_ref 1.041
_refine_ls_hydrogen_treatment constr
_refine_ls_matrix_type full
_refine_ls_number_parameters 1226
_refine_ls_number_reflns 23942
_refine_ls_number_restraints 397
_refine_ls_restrained_S_all 1.043
_refine_ls_R_factor_all 0.0915
_refine_ls_R_factor_gt 0.0653
_refine_ls_shift/su_max 0.001
_refine_ls_shift/su_mean 0.000
_refine_ls_structure_factor_coef Fsqd
_refine_ls_weighting_details
; 
 w=1/[\s^2^(Fo^2^)+(0.0858P)^2^+10.0448P] 
 where P=(Fo^2^+2Fc^2^)/3 
;
_refine_ls_weighting_scheme calc
_refine_ls_wR_factor_gt 0.1580
_refine_ls_wR_factor_ref 0.1735
_reflns_Friedel_coverage 0.965
_reflns_Friedel_fraction_full 1.000
_reflns_Friedel_fraction_max 0.999
_reflns_number_gt 18280
_reflns_number_total 23942
_reflns_threshold_expression 'I > 2\s(I)'
_cod_data_source_file c8nj01047a2.cif
_cod_data_source_block 7
_cod_depositor_comments
;
The following automatic conversions were performed:

'_exptl_absorpt_correction_type' value 'MULTI-SCAN' changed to
'multi-scan' according to
/home/data/users/saulius/crontab/automatic-downloads/rss-feeds/RSC/lib/dictionaries/cif_core.dic
dictionary named 'cif_core.dic' version 2.4.2 from 2011-04-26.

'_exptl_crystal_density_meas' value 'NONE' was changed to '?' - the
value is perceived as not measured.

Automatic conversion script
Id: cif_fix_values 4973 2017-02-22 13:04:09Z antanas 

 Adding full bibliography for 7057250--7057253.cif.
;
_cod_database_code 7057252
_shelx_space_group_comment
; 
The symmetry employed for this shelxl refinement is uniquely defined 
by the following loop, which should always be used as a source of 
symmetry information in preference to the above space-group names. 
They are only intended as comments. 
;
_shelx_estimated_absorpt_t_min 0.627
_shelx_estimated_absorpt_t_max 0.658
_shelxl_version_number 2013-2

loop_
_space_group_symop_operation_xyz
'x, y, z'
'-x, y+1/2, -z'

loop_
_atom_site_label
_atom_site_type_symbol
_atom_site_fract_x
_atom_site_fract_y
_atom_site_fract_z
_atom_site_U_iso_or_equiv
_atom_site_adp_type
_atom_site_occupancy
_atom_site_site_symmetry_order
_atom_site_calc_flag
_atom_site_refinement_flags_posn
_atom_site_refinement_flags_adp
Pd1 Pd 0.76633(8) 0.19277(2) 0.15211(4) 0.01077(16) Uani 1 1 d . .
Br1 Br 0.95015(14) 0.24725(4) 0.17246(8) 0.0283(3) Uani 1 1 d . .
Br2 Br 0.55790(17) 0.14635(5) 0.13789(9) 0.0408(4) Uani 1 1 d . .
Br3 Br 0.90849(19) 0.03449(4) 0.31803(8) 0.0386(4) Uani 1 1 d . .
N1 N 0.6375(9) 0.2567(3) 0.0413(5) 0.0113(18) Uani 1 1 d . U
N2 N 0.5217(10) 0.2566(3) 0.1405(5) 0.0135(18) Uani 1 1 d . U
N3 N 0.9141(11) 0.1443(3) 0.1919(5) 0.016(2) Uani 1 1 d . .
C1 C 0.6357(12) 0.2379(3) 0.1094(6) 0.012(2) Uani 1 1 d . U
C2 C 0.5292(11) 0.2868(4) 0.0292(6) 0.014(2) Uani 1 1 d . .
H2 H 0.5095 0.3046 -0.0144 0.016 Uiso 1 1 calc R U
C3 C 0.4552(13) 0.2866(4) 0.0911(6) 0.017(2) Uani 1 1 d . U
H3 H 0.3738 0.3038 0.0986 0.020 Uiso 1 1 calc R U
C4 C 0.7378(12) 0.2457(3) -0.0120(6) 0.0135(10) Uani 1 1 d . U
C5 C 0.8372(12) 0.2756(3) -0.0293(6) 0.0136(10) Uani 1 1 d . U
H5 H 0.8389 0.3031 -0.0068 0.016 Uiso 1 1 calc R U
C6 C 0.9349(12) 0.2654(3) -0.0796(6) 0.0135(10) Uani 1 1 d . U
H6 H 1.0011 0.2864 -0.0929 0.016 Uiso 1 1 calc R U
C7 C 0.9372(12) 0.2248(3) -0.1108(6) 0.0136(10) Uani 1 1 d . U
C8 C 0.8386(11) 0.1952(4) -0.0906(5) 0.0136(10) Uani 1 1 d . U
H8 H 0.8399 0.1672 -0.1109 0.016 Uiso 1 1 calc R U
C9 C 0.7379(12) 0.2049(3) -0.0416(6) 0.0136(10) Uani 1 1 d . U
H9 H 0.6706 0.1842 -0.0287 0.016 Uiso 1 1 calc R U
C10 C 1.0407(11) 0.2112(3) -0.1694(5) 0.0078(19) Uani 1 1 d . U
C11 C 1.1581(11) 0.2453(3) -0.1771(5) 0.010(2) Uani 1 1 d . U
C12 C 1.3097(12) 0.2396(4) -0.1550(6) 0.015(2) Uani 1 1 d . .
H12 H 1.3440 0.2135 -0.1325 0.018 Uiso 1 1 calc R U
C13 C 1.4080(12) 0.2712(4) -0.1656(6) 0.016(2) Uani 1 1 d . U
H13 H 1.5093 0.2663 -0.1516 0.020 Uiso 1 1 calc R U
C14 C 1.3604(12) 0.3106(4) -0.1969(6) 0.016(2) Uani 1 1 d . .
H14 H 1.4277 0.3330 -0.2014 0.020 Uiso 1 1 calc R U
C15 C 1.2120(13) 0.3160(3) -0.2212(6) 0.015(2) Uani 1 1 d . .
H15 H 1.1784 0.3419 -0.2447 0.018 Uiso 1 1 calc R U
C16 C 1.1140(12) 0.2843(3) -0.2116(6) 0.013(2) Uani 1 1 d . U
H16 H 1.0135 0.2889 -0.2287 0.015 Uiso 1 1 calc R U
C17 C 1.1134(12) 0.1683(4) -0.1403(6) 0.013(2) Uani 1 1 d . .
C18 C 1.1868(13) 0.1673(4) -0.0652(7) 0.022(3) Uani 1 1 d . .
H18 H 1.1835 0.1912 -0.0327 0.026 Uiso 1 1 calc R U
C19 C 1.2637(15) 0.1311(4) -0.0395(7) 0.026(3) Uani 1 1 d . .
H19 H 1.3141 0.1304 0.0108 0.031 Uiso 1 1 calc R U
C20 C 1.2676(14) 0.0962(4) -0.0862(7) 0.026(3) Uani 1 1 d . .
H20 H 1.3238 0.0720 -0.0688 0.032 Uiso 1 1 calc R U
C21 C 1.1907(14) 0.0963(4) -0.1577(7) 0.024(3) Uani 1 1 d . .
H21 H 1.1902 0.0716 -0.1889 0.029 Uiso 1 1 calc R U
C22 C 1.1143(13) 0.1318(4) -0.1844(6) 0.015(2) Uani 1 1 d . .
H22 H 1.0611 0.1314 -0.2340 0.018 Uiso 1 1 calc R U
C23 C 0.9563(12) 0.2063(3) -0.2495(6) 0.013(2) Uani 1 1 d . .
C24 C 0.8055(12) 0.2133(3) -0.2660(6) 0.014(2) Uani 1 1 d . .
H24 H 0.7492 0.2184 -0.2257 0.017 Uiso 1 1 calc R U
C25 C 0.7373(13) 0.2127(4) -0.3413(6) 0.019(2) Uani 1 1 d . .
H25 H 0.6356 0.2183 -0.3512 0.023 Uiso 1 1 calc R U
C26 C 0.8134(13) 0.2044(4) -0.4010(7) 0.022(3) Uani 1 1 d . .
H26 H 0.7658 0.2040 -0.4518 0.026 Uiso 1 1 calc R U
C27 C 0.9625(12) 0.1966(4) -0.3854(6) 0.016(2) Uani 1 1 d . .
H27 H 1.0167 0.1900 -0.4259 0.019 Uiso 1 1 calc R U
C28 C 1.0329(11) 0.1984(4) -0.3115(6) 0.015(2) Uani 1 1 d . .
H28 H 1.1354 0.1942 -0.3027 0.018 Uiso 1 1 calc R U
C29 C 0.4794(11) 0.2443(4) 0.2115(6) 0.0127(12) Uani 1 1 d . U
C30 C 0.3338(11) 0.2394(3) 0.2162(6) 0.0130(11) Uani 1 1 d . U
H30 H 0.2640 0.2450 0.1732 0.016 Uiso 1 1 calc R U
C31 C 0.2879(11) 0.2259(3) 0.2852(6) 0.0128(11) Uani 1 1 d . U
H31 H 0.1869 0.2221 0.2882 0.015 Uiso 1 1 calc R U
C32 C 0.3906(11) 0.2181(4) 0.3499(6) 0.0131(11) Uani 1 1 d . U
C33 C 0.5359(11) 0.2250(3) 0.3422(6) 0.0132(12) Uani 1 1 d . U
H33 H 0.6069 0.2199 0.3850 0.016 Uiso 1 1 calc R U
C34 C 0.5833(12) 0.2390(4) 0.2750(6) 0.014(2) Uani 1 1 d . .
H34 H 0.6834 0.2448 0.2725 0.017 Uiso 1 1 calc R U
C35 C 0.3488(11) 0.1992(3) 0.4241(5) 0.0088(19) Uani 1 1 d . U
C36 C 0.3781(11) 0.2314(3) 0.4904(5) 0.0092(19) Uani 1 1 d . U
C37 C 0.4461(12) 0.2709(4) 0.4842(6) 0.015(2) Uani 1 1 d . .
H37 H 0.4793 0.2783 0.4373 0.018 Uiso 1 1 calc R U
C38 C 0.4661(12) 0.2991(4) 0.5431(6) 0.018(2) Uani 1 1 d . U
H38 H 0.5150 0.3252 0.5373 0.021 Uiso 1 1 calc R U
C39 C 0.4152(12) 0.2897(4) 0.6118(6) 0.017(2) Uani 1 1 d . .
H39 H 0.4284 0.3093 0.6529 0.020 Uiso 1 1 calc R U
C40 C 0.3447(12) 0.2512(4) 0.6194(6) 0.018(2) Uani 1 1 d . U
H40 H 0.3079 0.2446 0.6657 0.021 Uiso 1 1 calc R U
C41 C 0.3280(12) 0.2225(4) 0.5598(6) 0.014(2) Uani 1 1 d . .
H41 H 0.2812 0.1961 0.5662 0.017 Uiso 1 1 calc R U
C42 C 0.4453(12) 0.1580(3) 0.4381(6) 0.014(2) Uani 1 1 d . .
C43 C 0.5179(12) 0.1475(3) 0.5085(6) 0.016(2) Uani 1 1 d . .
H43 H 0.5119 0.1657 0.5509 0.019 Uiso 1 1 calc R U
C44 C 0.6007(13) 0.1102(4) 0.5174(7) 0.024(3) Uani 1 1 d . .
H44 H 0.6476 0.1027 0.5665 0.028 Uiso 1 1 calc R U
C45 C 0.6154(15) 0.0843(4) 0.4573(8) 0.031(3) Uani 1 1 d . .
H45 H 0.6744 0.0595 0.4637 0.037 Uiso 1 1 calc R U
C46 C 0.5411(13) 0.0951(4) 0.3851(7) 0.026(3) Uani 1 1 d . .
H46 H 0.5497 0.0776 0.3421 0.031 Uiso 1 1 calc R U
C47 C 0.4557(14) 0.1313(4) 0.3777(7) 0.020(2) Uani 1 1 d . .
H47 H 0.4028 0.1379 0.3295 0.024 Uiso 1 1 calc R U
C48 C 0.1848(11) 0.1878(4) 0.4179(6) 0.0144(11) Uani 1 1 d . U
C49 C 0.0821(12) 0.2201(4) 0.4089(6) 0.0146(11) Uani 1 1 d . U
H49 H 0.1137 0.2488 0.4070 0.018 Uiso 1 1 calc R U
C50 C -0.0677(12) 0.2113(4) 0.4024(6) 0.0152(11) Uani 1 1 d . U
H50 H -0.1359 0.2340 0.3945 0.018 Uiso 1 1 calc R U
C51 C -0.1155(12) 0.1713(4) 0.4073(6) 0.0155(11) Uani 1 1 d . U
H51 H -0.2172 0.1655 0.4017 0.019 Uiso 1 1 calc R U
C52 C -0.0145(12) 0.1378(4) 0.4209(6) 0.0157(11) Uani 1 1 d . U
H52 H -0.0473 0.1096 0.4275 0.019 Uiso 1 1 calc R U
C53 C 0.1359(12) 0.1465(4) 0.4245(6) 0.0152(11) Uani 1 1 d . U
H53 H 0.2043 0.1239 0.4316 0.018 Uiso 1 1 calc R U
C107 C 0.8766(13) 0.1114(3) 0.2356(6) 0.015(2) Uani 1 1 d . .
H107 H 0.7814 0.1106 0.2503 0.019 Uiso 1 1 calc R U
C108 C 0.9718(14) 0.0796(4) 0.2585(6) 0.021(3) Uani 1 1 d . .
C109 C 1.1121(15) 0.0793(4) 0.2391(8) 0.030(3) Uani 1 1 d . .
H109 H 1.1791 0.0573 0.2561 0.036 Uiso 1 1 calc R U
C110 C 1.1509(14) 0.1123(4) 0.1938(7) 0.024(3) Uani 1 1 d . .
H110 H 1.2448 0.1129 0.1775 0.028 Uiso 1 1 calc R U
C111 C 1.0527(13) 0.1440(4) 0.1729(7) 0.020(2) Uani 1 1 d . .
H111 H 1.0824 0.1670 0.1437 0.025 Uiso 1 1 calc R U
Pd2 Pd 0.57728(9) 0.93632(2) 0.85275(4) 0.01195(17) Uani 1 1 d . .
Br4 Br 0.38244(16) 0.98757(4) 0.82470(9) 0.0376(4) Uani 1 1 d . .
Br5 Br 0.75615(15) 0.88087(4) 0.88076(8) 0.0321(3) Uani 1 1 d . .
Br6 Br 0.72696(19) 1.09109(4) 1.01657(8) 0.0389(4) Uani 1 1 d . .
N4 N 0.3294(9) 0.8746(3) 0.8466(5) 0.0099(17) Uani 1 1 d . .
N5 N 0.4374(9) 0.8716(3) 0.7469(4) 0.0085(17) Uani 1 1 d . U
N6 N 0.7305(11) 0.9835(3) 0.8907(6) 0.022(2) Uani 1 1 d . .
C54 C 0.4393(12) 0.8927(3) 0.8146(6) 0.013(2) Uani 1 1 d . U
C55 C 0.3259(12) 0.8426(3) 0.7372(6) 0.015(2) Uani 1 1 d . .
H55 H 0.3014 0.8247 0.6942 0.018 Uiso 1 1 calc R U
C56 C 0.2576(12) 0.8440(4) 0.7996(6) 0.015(2) Uani 1 1 d . .
H56 H 0.1762 0.8274 0.8095 0.018 Uiso 1 1 calc R U
C57 C 0.2862(11) 0.8867(3) 0.9188(5) 0.0104(10) Uani 1 1 d . U
C58 C 0.1386(11) 0.8930(3) 0.9230(6) 0.0106(10) Uani 1 1 d . U
H58 H 0.0679 0.8887 0.8799 0.013 Uiso 1 1 calc R U
C59 C 0.0968(11) 0.9061(3) 0.9947(5) 0.0100(10) Uani 1 1 d . U
H59 H -0.0033 0.9107 0.9992 0.012 Uiso 1 1 calc R U
C60 C 0.1989(11) 0.9122(3) 1.0565(6) 0.0097(10) Uani 1 1 d . U
C61 C 0.3446(11) 0.9059(3) 1.0504(6) 0.0101(10) Uani 1 1 d . U
H61 H 0.4147 0.9105 1.0937 0.012 Uiso 1 1 calc R U
C62 C 0.3918(11) 0.8928(3) 0.9820(5) 0.0104(10) Uani 1 1 d . U
H62 H 0.4922 0.8881 0.9785 0.012 Uiso 1 1 calc R U
C63 C 0.1611(10) 0.9291(3) 1.1351(5) 0.0066(18) Uani 1 1 d . U
C64 C -0.0041(10) 0.9412(3) 1.1267(5) 0.0086(18) Uani 1 1 d . U
C65 C -0.0567(12) 0.9820(3) 1.1311(6) 0.013(2) Uani 1 1 d . .
H65 H 0.0105 1.0050 1.1383 0.016 Uiso 1 1 calc R U
C66 C -0.2042(12) 0.9905(4) 1.1255(6) 0.018(2) Uani 1 1 d . .
H66 H -0.2358 1.0191 1.1300 0.021 Uiso 1 1 calc R U
C67 C -0.3040(12) 0.9594(4) 1.1137(6) 0.016(2) Uani 1 1 d . .
H67 H -0.4052 0.9658 1.1078 0.019 Uiso 1 1 calc R U
C68 C -0.2544(11) 0.9167(4) 1.1102(6) 0.014(2) Uani 1 1 d . U
H68 H -0.3229 0.8940 1.1027 0.016 Uiso 1 1 calc R U
C69 C -0.1084(11) 0.9082(3) 1.1178(5) 0.0099(19) Uani 1 1 d . .
H69 H -0.0764 0.8795 1.1171 0.012 Uiso 1 1 calc R U
C70 C 0.1831(11) 0.8948(3) 1.1964(6) 0.0101(10) Uani 1 1 d . U
C71 C 0.1338(11) 0.9018(3) 1.2668(6) 0.0107(10) Uani 1 1 d . U
H71 H 0.0864 0.9279 1.2750 0.013 Uiso 1 1 calc R U
C72 C 0.1513(11) 0.8719(3) 1.3253(6) 0.0110(10) Uani 1 1 d . U
H72 H 0.1185 0.8780 1.3728 0.013 Uiso 1 1 calc R U
C73 C 0.2173(11) 0.8331(3) 1.3136(6) 0.0111(10) Uani 1 1 d . U
H73 H 0.2276 0.8121 1.3526 0.013 Uiso 1 1 calc R U
C74 C 0.2671(11) 0.8256(3) 1.2453(6) 0.0110(10) Uani 1 1 d . U
H74 H 0.3137 0.7993 1.2374 0.013 Uiso 1 1 calc R U
C75 C 0.2508(11) 0.8558(3) 1.1871(6) 0.0102(10) Uani 1 1 d . U
H75 H 0.2864 0.8498 1.1402 0.012 Uiso 1 1 calc R U
C76 C 0.2585(11) 0.9678(3) 1.1543(6) 0.010(2) Uani 1 1 d . U
C77 C 0.2735(12) 0.9988(4) 1.0971(6) 0.016(2) Uani 1 1 d . .
H77 H 0.2196 0.9959 1.0480 0.019 Uiso 1 1 calc R U
C78 C 0.3666(13) 1.0333(4) 1.1128(6) 0.016(2) Uani 1 1 d . U
H78 H 0.3728 1.0541 1.0745 0.019 Uiso 1 1 calc R U
C79 C 0.4514(13) 1.0381(4) 1.1836(7) 0.021(3) Uani 1 1 d . .
H79 H 0.5161 1.0615 1.1932 0.025 Uiso 1 1 calc R U
C80 C 0.4384(12) 1.0079(4) 1.2393(7) 0.018(2) Uani 1 1 d . .
H80 H 0.4957 1.0104 1.2876 0.022 Uiso 1 1 calc R U
C81 C 0.3400(11) 0.9731(3) 1.2249(6) 0.012(2) Uani 1 1 d . .
H81 H 0.3302 0.9532 1.2643 0.014 Uiso 1 1 calc R U
C82 C 0.5411(11) 0.8807(3) 0.6943(6) 0.012(2) Uani 1 1 d . U
C83 C 0.5381(13) 0.9205(4) 0.6607(7) 0.018(2) Uani 1 1 d . .
H83 H 0.4674 0.9408 0.6714 0.022 Uiso 1 1 calc R U
C84 C 0.6377(12) 0.9309(4) 0.6113(6) 0.020(2) Uani 1 1 d . .
H84 H 0.6362 0.9584 0.5891 0.024 Uiso 1 1 calc R U
C85 C 0.7429(11) 0.9001(3) 0.5940(5) 0.011(2) Uani 1 1 d . .
C86 C 0.7385(12) 0.8605(4) 0.6281(6) 0.018(2) Uani 1 1 d . .
H86 H 0.8060 0.8394 0.6170 0.021 Uiso 1 1 calc R U
C87 C 0.6397(12) 0.8507(4) 0.6776(6) 0.015(2) Uani 1 1 d . U
H87 H 0.6401 0.8232 0.7000 0.018 Uiso 1 1 calc R U
C88 C 0.8476(12) 0.9139(3) 0.5379(6) 0.013(2) Uani 1 1 d . .
C89 C 0.9120(12) 0.9571(4) 0.5707(6) 0.017(2) Uani 1 1 d . .
C90 C 0.9857(15) 0.9587(4) 0.6458(7) 0.026(3) Uani 1 1 d . .
H90 H 0.9973 0.9329 0.6739 0.031 Uiso 1 1 calc R U
C91 C 1.0402(15) 0.9945(5) 0.6797(7) 0.033(3) Uani 1 1 d . .
H91 H 1.0957 0.9934 0.7287 0.040 Uiso 1 1 calc R U
C92 C 1.0137(15) 1.0334(4) 0.6416(7) 0.033(3) Uani 1 1 d . .
H92 H 1.0472 1.0594 0.6650 0.039 Uiso 1 1 calc R U
C93 C 0.9380(15) 1.0329(4) 0.5695(7) 0.029(3) Uani 1 1 d . .
H93 H 0.9185 1.0592 0.5436 0.035 Uiso 1 1 calc R U
C94 C 0.8896(12) 0.9960(3) 0.5335(6) 0.016(2) Uani 1 1 d . .
H94 H 0.8406 0.9970 0.4830 0.019 Uiso 1 1 calc R U
C95 C 0.9660(11) 0.8803(3) 0.5301(6) 0.012(2) Uani 1 1 d . U
C96 C 1.1152(12) 0.8873(4) 0.5499(6) 0.020(3) Uani 1 1 d . .
H96 H 1.1484 0.9140 0.5705 0.025 Uiso 1 1 calc R U
C97 C 1.2160(14) 0.8554(4) 0.5395(7) 0.022(3) Uani 1 1 d . U
H97 H 1.3168 0.8603 0.5549 0.026 Uiso 1 1 calc R U
C98 C 1.1716(14) 0.8171(4) 0.5075(7) 0.026(3) Uani 1 1 d . .
H98 H 1.2412 0.7958 0.4999 0.031 Uiso 1 1 calc R U
C99 C 1.0227(13) 0.8097(4) 0.4860(7) 0.020(2) Uani 1 1 d . U
H99 H 0.9902 0.7832 0.4642 0.023 Uiso 1 1 calc R U
C100 C 0.9240(12) 0.8411(3) 0.4967(6) 0.015(2) Uani 1 1 d . U
H100 H 0.8234 0.8360 0.4808 0.018 Uiso 1 1 calc R U
C101 C 0.7664(11) 0.9187(3) 0.4567(5) 0.0080(19) Uani 1 1 d . U
C102 C 0.6222(12) 0.9080(4) 0.4382(6) 0.017(2) Uani 1 1 d . .
H102 H 0.5661 0.9005 0.4775 0.020 Uiso 1 1 calc R U
C103 C 0.5562(13) 0.9078(4) 0.3622(6) 0.020(2) Uani 1 1 d . .
H103 H 0.4558 0.9008 0.3511 0.024 Uiso 1 1 calc R U
C104 C 0.6342(12) 0.9177(4) 0.3041(6) 0.018(2) Uani 1 1 d . .
H104 H 0.5900 0.9167 0.2526 0.021 Uiso 1 1 calc R U
C105 C 0.7810(12) 0.9293(4) 0.3221(6) 0.015(2) Uani 1 1 d . .
H105 H 0.8367 0.9367 0.2825 0.018 Uiso 1 1 calc R U
C106 C 0.8454(12) 0.9301(3) 0.3974(6) 0.014(2) Uani 1 1 d . .
H106 H 0.9445 0.9384 0.4089 0.017 Uiso 1 1 calc R U
C112 C 0.6918(15) 1.0153(4) 0.9314(6) 0.026(3) Uani 1 1 d . .
H112 H 0.5952 1.0166 0.9442 0.031 Uiso 1 1 calc R U
C113 C 0.7918(16) 1.0478(4) 0.9566(7) 0.028(3) Uani 1 1 d . .
C114 C 0.9321(15) 1.0461(5) 0.9383(7) 0.031(3) Uani 1 1 d . .
H114 H 1.0006 1.0680 0.9538 0.038 Uiso 1 1 calc R U
C115 C 0.9693(16) 1.0119(4) 0.8971(7) 0.031(3) Uani 1 1 d . .
H115 H 1.0662 1.0094 0.8852 0.037 Uiso 1 1 calc R U
C116 C 0.8683(14) 0.9812(4) 0.8728(7) 0.025(3) Uani 1 1 d . .
H116 H 0.8955 0.9580 0.8430 0.031 Uiso 1 1 calc R U
Cl1 Cl 0.6882(12) 0.4823(3) 0.5568(5) 0.141(3) Uani 1 1 d . U
Cl2 Cl 0.6180(8) 0.5220(2) 0.4095(4) 0.100(2) Uani 1 1 d . U
C117 C 0.711(2) 0.5288(7) 0.5019(12) 0.068(6) Uani 1 1 d . .
H11' H 0.6710 0.5538 0.5263 0.082 Uiso 1 1 calc R U
H11" H 0.8155 0.5338 0.4993 0.082 Uiso 1 1 calc R U
Cl3 Cl 0.7156(7) 0.0832(3) 0.7502(4) 0.107(2) Uani 1 1 d . U
Cl4 Cl 0.4675(8) 0.1415(3) 0.7320(5) 0.132(3) Uani 1 1 d . U
C118 C 0.542(3) 0.0956(9) 0.7708(17) 0.111(10) Uani 1 1 d . .
H18" H 0.4765 0.0717 0.7533 0.133 Uiso 1 1 calc R U
H18' H 0.5457 0.0974 0.8268 0.133 Uiso 1 1 calc R U

loop_
_atom_site_aniso_label
_atom_site_aniso_U_11
_atom_site_aniso_U_22
_atom_site_aniso_U_33
_atom_site_aniso_U_23
_atom_site_aniso_U_13
_atom_site_aniso_U_12
Pd1 0.0082(4) 0.0169(4) 0.0077(3) 0.0035(3) 0.0027(3) -0.0005(3)
Br1 0.0180(6) 0.0291(7) 0.0367(7) 0.0017(6) -0.0001(5) 0.0011(5)
Br2 0.0347(8) 0.0387(8) 0.0475(9) 0.0068(7) -0.0005(7) -0.0105(7)
Br3 0.0674(11) 0.0218(7) 0.0289(7) 0.0073(5) 0.0149(7) 0.0057(7)
N1 0.008(4) 0.015(4) 0.012(4) 0.003(3) 0.005(3) 0.002(3)
N2 0.012(3) 0.017(3) 0.012(3) 0.000(2) 0.004(2) 0.001(2)
N3 0.022(5) 0.010(4) 0.018(5) -0.002(4) 0.002(4) 0.003(4)
C1 0.011(3) 0.017(3) 0.009(3) 0.001(2) 0.006(2) -0.002(2)
C2 0.009(5) 0.020(5) 0.012(5) 0.006(4) 0.001(4) 0.004(4)
C3 0.018(3) 0.019(3) 0.014(3) -0.001(2) 0.003(2) 0.002(2)
C4 0.015(2) 0.017(2) 0.010(2) 0.0008(19) 0.0061(19) 0.000(2)
C5 0.015(2) 0.017(2) 0.010(2) 0.0004(19) 0.0062(19) 0.000(2)
C6 0.015(2) 0.017(2) 0.010(2) 0.0006(19) 0.0060(19) 0.000(2)
C7 0.015(2) 0.016(2) 0.010(2) 0.0003(19) 0.0054(19) 0.000(2)
C8 0.016(2) 0.017(2) 0.010(2) 0.0006(19) 0.0053(19) 0.000(2)
C9 0.015(2) 0.017(2) 0.010(2) 0.0010(19) 0.0057(19) 0.000(2)
C10 0.009(3) 0.009(3) 0.006(3) 0.001(2) 0.003(2) 0.000(2)
C11 0.012(4) 0.013(4) 0.007(4) -0.001(3) 0.006(3) 0.004(3)
C12 0.014(5) 0.025(6) 0.007(5) 0.002(4) 0.000(4) -0.001(5)
C13 0.014(3) 0.020(3) 0.014(3) -0.002(2) 0.001(2) -0.001(2)
C14 0.016(6) 0.018(6) 0.016(5) -0.003(4) 0.006(4) -0.012(5)
C15 0.021(6) 0.015(5) 0.012(5) -0.003(4) 0.012(4) 0.001(4)
C16 0.011(4) 0.019(4) 0.009(4) -0.004(3) 0.006(3) 0.001(4)
C17 0.006(5) 0.019(6) 0.015(5) 0.005(4) 0.004(4) 0.002(4)
C18 0.015(6) 0.036(7) 0.015(6) 0.003(5) 0.004(5) -0.006(5)
C19 0.034(8) 0.025(6) 0.018(6) 0.004(5) -0.001(5) 0.000(6)
C20 0.021(6) 0.026(7) 0.033(7) 0.003(5) 0.010(5) 0.004(5)
C21 0.031(7) 0.011(5) 0.031(7) 0.000(5) 0.008(5) 0.001(5)
C22 0.017(6) 0.018(5) 0.011(5) 0.009(4) 0.007(4) 0.001(4)
C23 0.019(6) 0.010(5) 0.010(5) -0.001(4) 0.005(4) -0.004(4)
C24 0.014(5) 0.010(5) 0.019(5) -0.002(4) 0.005(4) -0.001(4)
C25 0.010(5) 0.030(6) 0.016(5) -0.001(5) 0.000(4) -0.003(5)
C26 0.021(6) 0.027(6) 0.016(5) 0.002(5) -0.004(5) -0.006(5)
C27 0.014(5) 0.027(6) 0.009(4) 0.002(5) 0.007(4) -0.003(5)
C28 0.009(5) 0.024(6) 0.013(5) -0.005(4) 0.006(4) -0.003(4)
C29 0.006(3) 0.022(3) 0.010(2) -0.001(2) 0.004(2) 0.001(2)
C30 0.006(2) 0.022(3) 0.011(2) -0.001(2) 0.0032(19) 0.001(2)
C31 0.006(2) 0.022(2) 0.010(2) -0.001(2) 0.0029(18) 0.001(2)
C32 0.006(2) 0.023(3) 0.011(2) -0.001(2) 0.0031(19) 0.002(2)
C33 0.006(3) 0.023(3) 0.010(2) -0.001(2) 0.003(2) 0.001(2)
C34 0.010(5) 0.026(6) 0.006(5) 0.003(4) 0.001(4) 0.001(4)
C35 0.009(3) 0.010(3) 0.008(3) 0.000(2) 0.003(2) -0.002(2)
C36 0.007(4) 0.015(4) 0.006(4) -0.001(3) 0.002(3) 0.003(3)
C37 0.012(5) 0.027(6) 0.008(5) 0.006(4) 0.006(4) 0.000(4)
C38 0.011(4) 0.022(5) 0.020(4) -0.002(4) 0.005(4) 0.001(4)
C39 0.016(5) 0.027(6) 0.006(5) -0.006(4) -0.001(4) -0.002(5)
C40 0.018(4) 0.030(5) 0.007(4) -0.001(4) 0.005(4) -0.001(4)
C41 0.010(5) 0.023(5) 0.012(5) 0.001(4) 0.006(4) -0.004(4)
C42 0.010(5) 0.018(5) 0.015(5) 0.002(4) 0.004(4) -0.002(4)
C43 0.023(6) 0.012(5) 0.012(5) -0.003(4) 0.003(4) 0.001(4)
C44 0.019(6) 0.021(6) 0.029(6) 0.004(5) -0.007(5) 0.002(5)
C45 0.024(7) 0.021(6) 0.048(8) 0.001(6) 0.013(6) 0.005(5)
C46 0.022(6) 0.024(6) 0.034(7) -0.012(5) 0.011(5) 0.007(5)
C47 0.028(7) 0.018(5) 0.016(5) -0.003(4) 0.006(5) 0.007(5)
C48 0.013(2) 0.021(2) 0.011(2) -0.0019(19) 0.0049(18) -0.0028(19)
C49 0.013(2) 0.021(2) 0.011(2) -0.0020(19) 0.0049(18) -0.003(2)
C50 0.013(2) 0.022(2) 0.011(2) -0.0023(19) 0.0044(19) -0.002(2)
C51 0.013(2) 0.022(2) 0.012(2) -0.0024(19) 0.0040(19) -0.003(2)
C52 0.013(2) 0.022(2) 0.012(2) -0.0022(19) 0.0037(19) -0.003(2)
C53 0.013(2) 0.021(2) 0.012(2) -0.0019(19) 0.0042(18) -0.003(2)
C107 0.021(6) 0.011(5) 0.015(5) 0.002(4) 0.005(4) 0.001(4)
C108 0.033(7) 0.025(6) 0.007(5) 0.002(4) 0.005(5) 0.009(5)
C109 0.030(7) 0.025(7) 0.033(7) -0.008(6) -0.005(6) 0.015(6)
C110 0.018(6) 0.016(6) 0.038(7) -0.001(5) 0.012(5) 0.003(5)
C111 0.016(6) 0.018(6) 0.028(6) -0.008(5) 0.008(5) 0.003(5)
Pd2 0.0081(4) 0.0179(4) 0.0101(4) -0.0001(3) 0.0020(3) -0.0038(3)
Br4 0.0297(8) 0.0331(7) 0.0481(9) -0.0041(6) -0.0024(6) 0.0058(6)
Br5 0.0186(6) 0.0366(7) 0.0399(8) 0.0035(6) -0.0010(6) -0.0034(6)
Br6 0.0614(11) 0.0235(7) 0.0327(7) -0.0068(6) 0.0096(7) -0.0029(7)
N4 0.005(4) 0.018(4) 0.007(4) -0.004(3) -0.001(3) -0.006(3)
N5 0.009(3) 0.011(3) 0.007(2) -0.001(2) 0.004(2) -0.001(2)
N6 0.014(5) 0.031(6) 0.020(5) -0.002(4) 0.004(4) -0.010(4)
C54 0.012(3) 0.015(3) 0.012(3) 0.001(2) 0.003(2) 0.000(2)
C55 0.019(6) 0.016(5) 0.010(5) -0.002(4) 0.006(4) -0.004(4)
C56 0.012(5) 0.024(6) 0.011(5) -0.004(4) 0.005(4) -0.007(4)
C57 0.010(2) 0.0142(19) 0.0074(18) 0.0011(16) 0.0034(17) -0.0004(17)
C58 0.010(2) 0.0144(19) 0.0076(18) 0.0007(16) 0.0032(17) -0.0004(17)
C59 0.0098(19) 0.0135(18) 0.0075(18) 0.0007(16) 0.0035(16) 0.0000(16)
C60 0.0096(18) 0.0127(17) 0.0073(17) 0.0012(15) 0.0033(15) -0.0004(15)
C61 0.0099(19) 0.0136(19) 0.0075(18) 0.0011(16) 0.0029(16) -0.0004(17)
C62 0.010(2) 0.0143(19) 0.0077(18) 0.0011(17) 0.0033(17) -0.0005(17)
C63 0.003(4) 0.011(4) 0.006(4) -0.001(3) 0.001(3) 0.002(3)
C64 0.008(3) 0.011(3) 0.007(3) 0.001(2) 0.004(2) 0.001(2)
C65 0.013(5) 0.013(5) 0.015(5) 0.001(4) 0.005(4) 0.002(4)
C66 0.017(6) 0.015(5) 0.023(6) 0.003(4) 0.009(4) 0.010(4)
C67 0.010(5) 0.031(6) 0.007(5) -0.005(4) 0.003(4) 0.009(5)
C68 0.009(4) 0.020(4) 0.012(4) 0.000(4) 0.001(3) -0.003(4)
C69 0.008(5) 0.013(5) 0.008(4) 0.000(4) -0.002(4) 0.002(4)
C70 0.009(2) 0.013(2) 0.009(2) 0.0012(18) 0.0029(18) -0.0004(18)
C71 0.010(2) 0.013(2) 0.009(2) 0.0017(18) 0.0030(18) -0.0002(18)
C72 0.010(2) 0.014(2) 0.010(2) 0.0020(18) 0.0031(17) -0.0006(18)
C73 0.010(2) 0.014(2) 0.010(2) 0.0022(18) 0.0028(18) -0.0006(18)
C74 0.010(2) 0.013(2) 0.010(2) 0.0016(18) 0.0027(18) -0.0005(18)
C75 0.009(2) 0.013(2) 0.009(2) 0.0010(18) 0.0032(18) -0.0004(18)
C76 0.007(4) 0.015(4) 0.009(4) -0.001(3) 0.004(3) 0.001(3)
C77 0.014(6) 0.021(6) 0.014(5) 0.005(4) 0.001(4) 0.000(5)
C78 0.023(5) 0.016(4) 0.012(4) 0.008(4) 0.008(4) 0.002(4)
C79 0.017(6) 0.011(5) 0.036(7) 0.001(5) 0.008(5) 0.001(4)
C80 0.010(5) 0.021(6) 0.023(6) -0.001(5) 0.000(4) -0.002(5)
C81 0.010(5) 0.011(5) 0.013(5) 0.001(4) -0.003(4) 0.001(4)
C82 0.009(4) 0.020(4) 0.009(4) -0.002(3) 0.006(3) -0.002(4)
C83 0.016(6) 0.019(5) 0.021(6) 0.008(4) 0.012(5) 0.004(5)
C84 0.022(6) 0.024(6) 0.016(5) 0.003(5) 0.013(4) 0.010(5)
C85 0.008(5) 0.021(5) 0.003(4) 0.000(4) 0.002(4) 0.005(4)
C86 0.013(5) 0.028(6) 0.013(5) 0.001(4) 0.001(4) 0.007(5)
C87 0.019(4) 0.018(4) 0.011(4) 0.003(3) 0.008(4) 0.001(4)
C88 0.012(5) 0.018(5) 0.009(5) 0.005(4) 0.002(4) -0.001(4)
C89 0.013(6) 0.030(6) 0.009(5) -0.004(4) 0.004(4) -0.003(5)
C90 0.031(7) 0.033(7) 0.013(6) -0.002(5) 0.004(5) -0.008(6)
C91 0.030(7) 0.049(9) 0.019(6) -0.012(6) -0.002(5) 0.000(6)
C92 0.035(8) 0.035(7) 0.027(7) -0.015(6) 0.000(6) -0.015(6)
C93 0.033(7) 0.022(6) 0.032(7) -0.007(5) 0.008(6) -0.001(6)
C94 0.012(5) 0.021(5) 0.015(5) 0.001(4) 0.002(4) -0.005(4)
C95 0.012(3) 0.016(3) 0.009(3) 0.002(2) 0.005(2) 0.001(2)
C96 0.013(6) 0.035(7) 0.013(5) 0.008(5) 0.001(4) -0.002(5)
C97 0.020(3) 0.026(3) 0.020(3) 0.004(2) 0.005(2) -0.001(2)
C98 0.020(6) 0.043(8) 0.017(6) 0.019(5) 0.010(5) 0.013(6)
C99 0.020(3) 0.021(3) 0.018(3) 0.001(2) 0.005(2) 0.001(2)
C100 0.014(3) 0.017(3) 0.014(3) 0.000(2) 0.004(2) -0.001(2)
C101 0.007(3) 0.010(3) 0.007(3) 0.002(2) 0.003(2) 0.001(2)
C102 0.018(6) 0.022(6) 0.013(5) 0.005(4) 0.008(4) 0.000(5)
C103 0.014(6) 0.026(6) 0.020(6) 0.008(5) -0.003(5) -0.004(5)
C104 0.015(6) 0.022(6) 0.015(5) -0.004(4) -0.002(4) 0.008(5)
C105 0.016(5) 0.023(6) 0.006(4) 0.002(4) 0.005(4) 0.007(5)
C106 0.014(5) 0.016(5) 0.012(5) -0.001(4) 0.001(4) -0.002(4)
C112 0.026(7) 0.037(7) 0.012(6) 0.003(5) -0.004(5) -0.006(6)
C113 0.041(8) 0.026(7) 0.015(6) -0.004(5) -0.001(5) -0.005(6)
C114 0.029(7) 0.039(8) 0.024(7) 0.004(6) 0.001(6) -0.014(6)
C115 0.030(8) 0.034(7) 0.029(7) 0.003(6) 0.009(6) -0.011(6)
C116 0.026(7) 0.023(6) 0.028(7) -0.006(5) 0.009(5) -0.006(5)
Cl1 0.192(8) 0.117(5) 0.130(6) 0.002(5) 0.085(6) -0.040(6)
Cl2 0.090(4) 0.091(4) 0.124(5) -0.032(4) 0.032(4) -0.035(4)
C117 0.042(11) 0.082(14) 0.086(15) -0.027(12) 0.031(10) -0.015(10)
Cl3 0.073(4) 0.159(6) 0.092(4) 0.059(4) 0.025(3) 0.023(4)
Cl4 0.085(4) 0.142(6) 0.181(7) 0.095(6) 0.065(5) 0.018(4)
C118 0.094(19) 0.11(2) 0.14(2) 0.054(19) 0.055(18) -0.011(17)

loop_
_atom_type_symbol
_atom_type_description
_atom_type_scat_dispersion_real
_atom_type_scat_dispersion_imag
_atom_type_scat_source
C C 0.0033 0.0016 'International Tables Vol C Tables 4.2.6.8 and 6.1.1.4'
H H 0.0000 0.0000 'International Tables Vol C Tables 4.2.6.8 and 6.1.1.4'
Br Br -0.2901 2.4595 'International Tables Vol C Tables 4.2.6.8 and 6.1.1.4'
Cl Cl 0.1484 0.1585 'International Tables Vol C Tables 4.2.6.8 and 6.1.1.4'
N N 0.0061 0.0033 'International Tables Vol C Tables 4.2.6.8 and 6.1.1.4'
Pd Pd -0.9988 1.0072 'International Tables Vol C Tables 4.2.6.8 and 6.1.1.4'

loop_
_geom_angle_atom_site_label_1
_geom_angle_atom_site_label_2
_geom_angle_atom_site_label_3
_geom_angle
C1 Pd1 N3 176.3(4)
C1 Pd1 Br2 87.3(3)
N3 Pd1 Br2 94.2(3)
C1 Pd1 Br1 86.1(3)
N3 Pd1 Br1 92.8(3)
Br2 Pd1 Br1 171.27(6)
C1 N1 C2 110.5(8)
C1 N1 C4 124.1(9)
C2 N1 C4 125.3(9)
C3 N2 C1 109.8(9)
C3 N2 C29 126.8(9)
C1 N2 C29 123.3(9)
C107 N3 C111 116.8(10)
C107 N3 Pd1 122.5(8)
C111 N3 Pd1 120.7(8)
N1 C1 N2 105.5(9)
N1 C1 Pd1 126.1(7)
N2 C1 Pd1 128.3(7)
C3 C2 N1 107.5(9)
C3 C2 H2 126.2
N1 C2 H2 126.2
C2 C3 N2 106.6(10)
C2 C3 H3 126.7
N2 C3 H3 126.7
C5 C4 C9 121.0(9)
C5 C4 N1 119.0(9)
C9 C4 N1 120.0(9)
C4 C5 C6 119.7(10)
C4 C5 H5 120.1
C6 C5 H5 120.1
C5 C6 C7 120.7(10)
C5 C6 H6 119.6
C7 C6 H6 119.6
C8 C7 C6 118.1(9)
C8 C7 C10 118.0(9)
C6 C7 C10 123.9(9)
C7 C8 C9 122.1(10)
C7 C8 H8 118.9
C9 C8 H8 118.9
C4 C9 C8 118.3(10)
C4 C9 H9 120.8
C8 C9 H9 120.8
C23 C10 C11 105.6(8)
C23 C10 C7 111.0(9)
C11 C10 C7 111.5(8)
C23 C10 C17 111.3(8)
C11 C10 C17 110.5(8)
C7 C10 C17 106.9(8)
C16 C11 C12 116.9(10)
C16 C11 C10 118.4(9)
C12 C11 C10 124.7(9)
C13 C12 C11 121.3(10)
C13 C12 H12 119.4
C11 C12 H12 119.4
C12 C13 C14 120.7(10)
C12 C13 H13 119.6
C14 C13 H13 119.6
C15 C14 C13 118.3(10)
C15 C14 H14 120.8
C13 C14 H14 120.8
C16 C15 C14 120.9(11)
C16 C15 H15 119.5
C14 C15 H15 119.5
C15 C16 C11 121.8(10)
C15 C16 H16 119.1
C11 C16 H16 119.1
C22 C17 C18 118.3(10)
C22 C17 C10 124.0(10)
C18 C17 C10 117.6(10)
C19 C18 C17 119.5(12)
C19 C18 H18 120.3
C17 C18 H18 120.3
C20 C19 C18 120.4(12)
C20 C19 H19 119.8
C18 C19 H19 119.8
C21 C20 C19 120.3(12)
C21 C20 H20 119.9
C19 C20 H20 119.9
C20 C21 C22 120.2(11)
C20 C21 H21 119.9
C22 C21 H21 119.9
C21 C22 C17 121.2(11)
C21 C22 H22 119.4
C17 C22 H22 119.4
C28 C23 C24 116.8(10)
C28 C23 C10 119.5(10)
C24 C23 C10 123.4(9)
C25 C24 C23 120.8(10)
C25 C24 H24 119.6
C23 C24 H24 119.6
C26 C25 C24 121.6(11)
C26 C25 H25 119.2
C24 C25 H25 119.2
C25 C26 C27 118.3(10)
C25 C26 H26 120.8
C27 C26 H26 120.8
C28 C27 C26 121.0(9)
C28 C27 H27 119.5
C26 C27 H27 119.5
C27 C28 C23 121.5(10)
C27 C28 H28 119.2
C23 C28 H28 119.2
C30 C29 C34 121.3(9)
C30 C29 N2 118.1(9)
C34 C29 N2 120.6(9)
C29 C30 C31 119.7(10)
C29 C30 H30 120.2
C31 C30 H30 120.2
C30 C31 C32 120.7(9)
C30 C31 H31 119.7
C32 C31 H31 119.7
C33 C32 C31 116.9(9)
C33 C32 C35 119.9(9)
C31 C32 C35 123.0(9)
C32 C33 C34 123.3(10)
C32 C33 H33 118.3
C34 C33 H33 118.3
C29 C34 C33 118.0(10)
C29 C34 H34 121.0
C33 C34 H34 121.0
C32 C35 C48 112.3(8)
C32 C35 C36 110.8(8)
C48 C35 C36 106.3(8)
C32 C35 C42 104.7(8)
C48 C35 C42 110.6(8)
C36 C35 C42 112.2(8)
C41 C36 C37 116.7(9)
C41 C36 C35 119.3(9)
C37 C36 C35 123.9(8)
C38 C37 C36 122.2(10)
C38 C37 H37 118.9
C36 C37 H37 118.9
C37 C38 C39 120.3(11)
C37 C38 H38 119.9
C39 C38 H38 119.9
C40 C39 C38 119.0(10)
C40 C39 H39 120.5
C38 C39 H39 120.5
C41 C40 C39 120.2(9)
C41 C40 H40 119.9
C39 C40 H40 119.9
C40 C41 C36 121.6(10)
C40 C41 H41 119.2
C36 C41 H41 119.2
C47 C42 C43 118.9(10)
C47 C42 C35 118.4(10)
C43 C42 C35 122.7(9)
C42 C43 C44 119.9(10)
C42 C43 H43 120.0
C44 C43 H43 120.0
C45 C44 C43 121.4(11)
C45 C44 H44 119.3
C43 C44 H44 119.3
C44 C45 C46 118.6(11)
C44 C45 H45 120.7
C46 C45 H45 120.7
C47 C46 C45 119.3(11)
C47 C46 H46 120.3
C45 C46 H46 120.3
C42 C47 C46 121.7(11)
C42 C47 H47 119.1
C46 C47 H47 119.1
C53 C48 C49 118.1(10)
C53 C48 C35 122.6(10)
C49 C48 C35 119.3(9)
C48 C49 C50 121.3(10)
C48 C49 H49 119.4
C50 C49 H49 119.4
C51 C50 C49 120.7(11)
C51 C50 H50 119.6
C49 C50 H50 119.6
C50 C51 C52 119.7(10)
C50 C51 H51 120.2
C52 C51 H51 120.2
C51 C52 C53 119.5(10)
C51 C52 H52 120.3
C53 C52 H52 120.3
C48 C53 C52 120.6(11)
C48 C53 H53 119.7
C52 C53 H53 119.7
C108 C107 N3 121.7(10)
C108 C107 H107 119.2
N3 C107 H107 119.2
C107 C108 C109 121.6(11)
C107 C108 Br3 118.6(9)
C109 C108 Br3 119.8(9)
C108 C109 C110 117.2(12)
C108 C109 H109 121.4
C110 C109 H109 121.4
C111 C110 C109 119.4(11)
C111 C110 H110 120.3
C109 C110 H110 120.3
C110 C111 N3 123.3(11)
C110 C111 H111 118.4
N3 C111 H111 118.4
C54 Pd2 N6 178.0(4)
C54 Pd2 Br5 87.9(3)
N6 Pd2 Br5 91.6(3)
C54 Pd2 Br4 87.7(3)
N6 Pd2 Br4 92.9(3)
Br5 Pd2 Br4 175.30(6)
C54 N4 C56 111.7(8)
C54 N4 C57 124.7(9)
C56 N4 C57 123.6(8)
C54 N5 C55 110.9(8)
C54 N5 C82 122.1(9)
C55 N5 C82 126.9(8)
C112 N6 C116 120.1(11)
C112 N6 Pd2 119.7(8)
C116 N6 Pd2 120.3(8)
N4 C54 N5 103.7(9)
N4 C54 Pd2 130.6(8)
N5 C54 Pd2 125.7(7)
C56 C55 N5 107.4(9)
C56 C55 H55 126.3
N5 C55 H55 126.3
C55 C56 N4 106.2(9)
C55 C56 H56 126.9
N4 C56 H56 126.9
C58 C57 C62 121.8(9)
C58 C57 N4 118.1(9)
C62 C57 N4 120.1(9)
C57 C58 C59 117.8(9)
C57 C58 H58 121.1
C59 C58 H58 121.1
C60 C59 C58 120.8(9)
C60 C59 H59 119.6
C58 C59 H59 119.6
C59 C60 C61 120.0(9)
C59 C60 C63 123.2(9)
C61 C60 C63 116.6(9)
C60 C61 C62 121.7(10)
C60 C61 H61 119.2
C62 C61 H61 119.2
C57 C62 C61 117.9(9)
C57 C62 H62 121.0
C61 C62 H62 121.0
C70 C63 C76 112.6(8)
C70 C63 C64 106.3(8)
C76 C63 C64 111.7(8)
C70 C63 C60 111.5(8)
C76 C63 C60 106.0(7)
C64 C63 C60 108.9(8)
C65 C64 C69 116.8(9)
C65 C64 C63 124.7(9)
C69 C64 C63 118.5(8)
C64 C65 C66 121.9(10)
C64 C65 H65 119.1
C66 C65 H65 119.1
C67 C66 C65 121.6(10)
C67 C66 H66 119.2
C65 C66 H66 119.2
C66 C67 C68 118.4(10)
C66 C67 H67 120.8
C68 C67 H67 120.8
C69 C68 C67 120.0(10)
C69 C68 H68 120.0
C67 C68 H68 120.0
C68 C69 C64 121.3(9)
C68 C69 H69 119.3
C64 C69 H69 119.3
C75 C70 C71 116.4(9)
C75 C70 C63 123.9(9)
C71 C70 C63 119.7(9)
C72 C71 C70 122.5(10)
C72 C71 H71 118.7
C70 C71 H71 118.7
C71 C72 C73 119.5(9)
C71 C72 H72 120.2
C73 C72 H72 120.2
C74 C73 C72 119.0(9)
C74 C73 H73 120.5
C72 C73 H73 120.5
C73 C74 C75 121.2(10)
C73 C74 H74 119.4
C75 C74 H74 119.4
C70 C75 C74 121.2(9)
C70 C75 H75 119.4
C74 C75 H75 119.4
C81 C76 C77 118.0(10)
C81 C76 C63 122.2(9)
C77 C76 C63 119.7(9)
C78 C77 C76 120.3(10)
C78 C77 H77 119.8
C76 C77 H77 119.8
C77 C78 C79 121.7(10)
C77 C78 H78 119.2
C79 C78 H78 119.2
C80 C79 C78 118.3(11)
C80 C79 H79 120.9
C78 C79 H79 120.9
C79 C80 C81 120.7(11)
C79 C80 H80 119.6
C81 C80 H80 119.6
C76 C81 C80 120.9(10)
C76 C81 H81 119.5
C80 C81 H81 119.5
C87 C82 C83 120.5(9)
C87 C82 N5 121.0(9)
C83 C82 N5 118.5(9)
C82 C83 C84 120.4(10)
C82 C83 H83 119.8
C84 C83 H83 119.8
C83 C84 C85 119.9(10)
C83 C84 H84 120.0
C85 C84 H84 120.0
C86 C85 C84 117.0(9)
C86 C85 C88 126.4(9)
C84 C85 C88 116.6(9)
C87 C86 C85 122.6(10)
C87 C86 H86 118.7
C85 C86 H86 118.7
C82 C87 C86 119.6(10)
C82 C87 H87 120.2
C86 C87 H87 120.2
C85 C88 C95 112.2(8)
C85 C88 C101 111.0(9)
C95 C88 C101 104.5(8)
C85 C88 C89 104.4(8)
C95 C88 C89 112.8(9)
C101 C88 C89 112.3(8)
C94 C89 C90 115.9(11)
C94 C89 C88 124.1(10)
C90 C89 C88 119.7(10)
C91 C90 C89 124.0(13)
C91 C90 H90 118.0
C89 C90 H90 118.0
C90 C91 C92 118.8(12)
C90 C91 H91 120.6
C92 C91 H91 120.6
C93 C92 C91 118.2(12)
C93 C92 H92 120.9
C91 C92 H92 120.9
C94 C93 C92 122.6(12)
C94 C93 H93 118.7
C92 C93 H93 118.7
C93 C94 C89 120.2(11)
C93 C94 H94 119.9
C89 C94 H94 119.9
C96 C95 C100 117.1(10)
C96 C95 C88 124.1(10)
C100 C95 C88 118.7(10)
C95 C96 C97 120.6(12)
C95 C96 H96 119.7
C97 C96 H96 119.7
C98 C97 C96 121.0(12)
C98 C97 H97 119.5
C96 C97 H97 119.5
C97 C98 C99 119.4(12)
C97 C98 H98 120.3
C99 C98 H98 120.3
C100 C99 C98 119.3(12)
C100 C99 H99 120.4
C98 C99 H99 120.4
C99 C100 C95 122.5(11)
C99 C100 H100 118.7
C95 C100 H100 118.7
C102 C101 C106 117.9(9)
C102 C101 C88 122.8(9)
C106 C101 C88 119.0(9)
C101 C102 C103 121.3(10)
C101 C102 H102 119.4
C103 C102 H102 119.4
C104 C103 C102 120.9(11)
C104 C103 H103 119.5
C102 C103 H103 119.5
C103 C104 C105 118.5(10)
C103 C104 H104 120.7
C105 C104 H104 120.7
C106 C105 C104 120.3(10)
C106 C105 H105 119.8
C104 C105 H105 119.8
C105 C106 C101 121.0(10)
C105 C106 H106 119.5
C101 C106 H106 119.5
N6 C112 C113 120.8(12)
N6 C112 H112 119.6
C113 C112 H112 119.6
C114 C113 C112 119.9(12)
C114 C113 Br6 122.7(10)
C112 C113 Br6 117.4(10)
C115 C114 C113 117.6(13)
C115 C114 H114 121.2
C113 C114 H114 121.2
C114 C115 C116 120.9(13)
C114 C115 H115 119.6
C116 C115 H115 119.6
N6 C116 C115 120.7(12)
N6 C116 H116 119.6
C115 C116 H116 119.6
Cl2 C117 Cl1 109.3(11)
Cl2 C117 H11' 109.8
Cl1 C117 H11' 109.8
Cl2 C117 H11" 109.8
Cl1 C117 H11" 109.8
H11' C117 H11" 108.3
Cl4 C118 Cl3 116.3(12)
Cl4 C118 H18" 108.2
Cl3 C118 H18" 108.2
Cl4 C118 H18' 108.2
Cl3 C118 H18' 108.2
H18" C118 H18' 107.4

loop_
_geom_bond_atom_site_label_1
_geom_bond_atom_site_label_2
_geom_bond_distance
Pd1 C1 1.951(11)
Pd1 N3 2.108(9)
Pd1 Br2 2.4046(16)
Pd1 Br1 2.4069(15)
Br3 C108 1.904(12)
N1 C1 1.346(13)
N1 C2 1.374(13)
N1 C4 1.447(13)
N2 C3 1.377(14)
N2 C1 1.383(13)
N2 C29 1.416(13)
N3 C107 1.362(14)
N3 C111 1.366(14)
C2 C3 1.365(14)
C2 H2 0.9500
C3 H3 0.9500
C4 C5 1.375(15)
C4 C9 1.385(15)
C5 C6 1.384(14)
C5 H5 0.9500
C6 C7 1.393(15)
C6 H6 0.9500
C7 C8 1.382(15)
C7 C10 1.559(13)
C8 C9 1.386(13)
C8 H8 0.9500
C9 H9 0.9500
C10 C23 1.536(14)
C10 C11 1.544(14)
C10 C17 1.564(15)
C11 C16 1.406(15)
C11 C12 1.417(15)
C12 C13 1.375(15)
C12 H12 0.9500
C13 C14 1.403(16)
C13 H13 0.9500
C14 C15 1.395(16)
C14 H14 0.9500
C15 C16 1.371(15)
C15 H15 0.9500
C16 H16 0.9500
C17 C22 1.388(16)
C17 C18 1.413(16)
C18 C19 1.388(18)
C18 H18 0.9500
C19 C20 1.378(17)
C19 H19 0.9500
C20 C21 1.370(18)
C20 H20 0.9500
C21 C22 1.374(16)
C21 H21 0.9500
C22 H22 0.9500
C23 C28 1.403(14)
C23 C24 1.405(16)
C24 C25 1.400(15)
C24 H24 0.9500
C25 C26 1.369(16)
C25 H25 0.9500
C26 C27 1.392(16)
C26 H26 0.9500
C27 C28 1.385(14)
C27 H27 0.9500
C28 H28 0.9500
C29 C30 1.369(14)
C29 C34 1.392(15)
C30 C31 1.407(14)
C30 H30 0.9500
C31 C32 1.414(15)
C31 H31 0.9500
C32 C33 1.385(14)
C32 C35 1.537(13)
C33 C34 1.391(14)
C33 H33 0.9500
C34 H34 0.9500
C35 C48 1.548(14)
C35 C36 1.548(13)
C35 C42 1.572(15)
C36 C41 1.396(13)
C36 C37 1.402(15)
C37 C38 1.364(15)
C37 H37 0.9500
C38 C39 1.390(15)
C38 H38 0.9500
C39 C40 1.389(16)
C39 H39 0.9500
C40 C41 1.382(15)
C40 H40 0.9500
C41 H41 0.9500
C42 C47 1.373(15)
C42 C43 1.378(15)
C43 C44 1.400(16)
C43 H43 0.9500
C44 C45 1.361(18)
C44 H44 0.9500
C45 C46 1.413(19)
C45 H45 0.9500
C46 C47 1.383(16)
C46 H46 0.9500
C47 H47 0.9500
C48 C53 1.382(16)
C48 C49 1.386(16)
C49 C50 1.402(15)
C49 H49 0.9500
C50 C51 1.341(15)
C50 H50 0.9500
C51 C52 1.406(16)
C51 H51 0.9500
C52 C53 1.411(15)
C52 H52 0.9500
C53 H53 0.9500
C107 C108 1.358(16)
C107 H107 0.9500
C108 C109 1.384(18)
C109 C110 1.386(18)
C109 H109 0.9500
C110 C111 1.367(17)
C110 H110 0.9500
C111 H111 0.9500
Pd2 C54 1.934(11)
Pd2 N6 2.100(10)
Pd2 Br5 2.4101(16)
Pd2 Br4 2.4201(16)
Br6 C113 1.872(13)
N4 C54 1.352(13)
N4 C56 1.382(13)
N4 C57 1.440(12)
N5 C54 1.368(13)
N5 C55 1.372(14)
N5 C82 1.449(12)
N6 C112 1.310(16)
N6 C116 1.354(16)
C55 C56 1.342(14)
C55 H55 0.9500
C56 H56 0.9500
C57 C58 1.390(14)
C57 C62 1.399(14)
C58 C59 1.433(13)
C58 H58 0.9500
C59 C60 1.364(14)
C59 H59 0.9500
C60 C61 1.380(14)
C60 C63 1.572(13)
C61 C62 1.401(13)
C61 H61 0.9500
C62 H62 0.9500
C63 C70 1.524(13)
C63 C76 1.526(15)
C63 C64 1.563(13)
C64 C65 1.377(14)
C64 C69 1.412(14)
C65 C66 1.381(15)
C65 H65 0.9500
C66 C67 1.342(17)
C66 H66 0.9500
C67 C68 1.424(15)
C67 H67 0.9500
C68 C69 1.366(14)
C68 H68 0.9500
C69 H69 0.9500
C70 C75 1.395(14)
C70 C71 1.399(14)
C71 C72 1.391(14)
C71 H71 0.9500
C72 C73 1.391(14)
C72 H72 0.9500
C73 C74 1.369(14)
C73 H73 0.9500
C74 C75 1.397(14)
C74 H74 0.9500
C75 H75 0.9500
C76 C81 1.385(15)
C76 C77 1.424(15)
C77 C78 1.390(17)
C77 H77 0.9500
C78 C79 1.399(17)
C78 H78 0.9500
C79 C80 1.385(16)
C79 H79 0.9500
C80 C81 1.425(15)
C80 H80 0.9500
C81 H81 0.9500
C82 C87 1.372(15)
C82 C83 1.384(15)
C83 C84 1.387(14)
C83 H83 0.9500
C84 C85 1.434(14)
C84 H84 0.9500
C85 C86 1.384(15)
C85 C88 1.537(14)
C86 C87 1.379(14)
C86 H86 0.9500
C87 H87 0.9500
C88 C95 1.540(15)
C88 C101 1.541(14)
C88 C89 1.563(16)
C89 C94 1.393(16)
C89 C90 1.416(16)
C90 C91 1.341(19)
C90 H90 0.9500
C91 C92 1.41(2)
C91 H91 0.9500
C92 C93 1.375(18)
C92 H92 0.9500
C93 C94 1.371(16)
C93 H93 0.9500
C94 H94 0.9500
C95 C96 1.396(15)
C95 C100 1.401(15)
C96 C97 1.396(17)
C96 H96 0.9500
C97 C98 1.370(19)
C97 H97 0.9500
C98 C99 1.401(18)
C98 H98 0.9500
C99 C100 1.374(16)
C99 H99 0.9500
C100 H100 0.9500
C101 C102 1.374(15)
C101 C106 1.400(13)
C102 C103 1.404(15)
C102 H102 0.9500
C103 C104 1.367(16)
C103 H103 0.9500
C104 C105 1.402(16)
C104 H104 0.9500
C105 C106 1.390(14)
C105 H105 0.9500
C106 H106 0.9500
C112 C113 1.410(18)
C112 H112 0.9500
C113 C114 1.38(2)
C114 C115 1.368(19)
C114 H114 0.9500
C115 C116 1.374(18)
C115 H115 0.9500
C116 H116 0.9500
Cl1 C117 1.78(2)
Cl2 C117 1.76(2)
C117 H11' 0.9900
C117 H11" 0.9900
Cl3 C118 1.73(3)
Cl4 C118 1.71(3)
C118 H18" 0.9900
C118 H18' 0.9900

loop_
_geom_hbond_atom_site_label_D
_geom_hbond_atom_site_label_H
_geom_hbond_atom_site_label_A
_geom_hbond_distance_DH
_geom_hbond_distance_HA
_geom_hbond_distance_DA
_geom_hbond_angle_DHA
_geom_hbond_site_symmetry_A
C3 H3 Br5 0.95 2.75 3.619(12) 152.5 2_646
C9 H9 Br6 0.95 3.06 3.728(11) 128.7 1_544
C30 H30 Br1 0.95 2.90 3.541(10) 125.8 1_455
C107 H107 Br2 0.95 2.91 3.403(12) 113.9 .
C111 H111 Br1 0.95 2.88 3.380(12) 114.3 .
C56 H56 Br1 0.95 2.81 3.665(11) 149.7 2_656
C58 H58 Br5 0.95 2.90 3.541(10) 126.3 1_455
C112 H112 Br4 0.95 2.85 3.336(13) 113.0 .
C116 H116 Br5 0.95 2.86 3.327(12) 111.1 .
C118 H18" Br4 0.99 3.10 3.87(2) 135.3 1_545
C3 H3 Br5 0.95 2.75 3.619(12) 152.5 2_646
C9 H9 Br6 0.95 3.06 3.728(11) 128.7 1_544
C30 H30 Br1 0.95 2.90 3.541(10) 125.8 1_455
C107 H107 Br2 0.95 2.91 3.403(12) 113.9 .
C111 H111 Br1 0.95 2.88 3.380(12) 114.3 .
C56 H56 Br1 0.95 2.81 3.665(11) 149.7 2_656
C58 H58 Br5 0.95 2.90 3.541(10) 126.3 1_455
C112 H112 Br4 0.95 2.85 3.336(13) 113.0 .
C116 H116 Br5 0.95 2.86 3.327(12) 111.1 .
C118 H18" Br4 0.99 3.10 3.87(2) 135.3 1_545
C3 H3 Br5 0.95 2.75 3.619(12) 152.5 2_646
C9 H9 Br6 0.95 3.06 3.728(11) 128.7 1_544
C30 H30 Br1 0.95 2.90 3.541(10) 125.8 1_455
C107 H107 Br2 0.95 2.91 3.403(12) 113.9 .
C111 H111 Br1 0.95 2.88 3.380(12) 114.3 .
C56 H56 Br1 0.95 2.81 3.665(11) 149.7 2_656
C58 H58 Br5 0.95 2.90 3.541(10) 126.3 1_455
C83 H83 Cl2 0.95 2.98 3.652(13) 128.7 2_656
C112 H112 Br4 0.95 2.85 3.336(13) 113.0 .
C116 H116 Br5 0.95 2.86 3.327(12) 111.1 .
C118 H18" Br4 0.99 3.10 3.87(2) 135.3 1_545
C3 H3 Br5 0.95 2.75 3.619(12) 152.5 2_646
C9 H9 Br6 0.95 3.06 3.728(11) 128.7 1_544
C30 H30 Br1 0.95 2.90 3.541(10) 125.8 1_455
C107 H107 Br2 0.95 2.91 3.403(12) 113.9 .
C111 H111 Br1 0.95 2.88 3.380(12) 114.3 .
C56 H56 Br1 0.95 2.81 3.665(11) 149.7 2_656
C58 H58 Br5 0.95 2.90 3.541(10) 126.3 1_455
C83 H83 Cl2 0.95 2.98 3.652(13) 128.7 2_656
C112 H112 Br4 0.95 2.85 3.336(13) 113.0 .
C116 H116 Br5 0.95 2.86 3.327(12) 111.1 .
C118 H18" Br4 0.99 3.10 3.87(2) 135.3 1_545
C3 H3 Br5 0.95 2.75 3.619(12) 152.5 2_646
C9 H9 Br6 0.95 3.06 3.728(11) 128.7 1_544
C30 H30 Br1 0.95 2.90 3.541(10) 125.8 1_455
C107 H107 Br2 0.95 2.91 3.403(12) 113.9 .
C111 H111 Br1 0.95 2.88 3.380(12) 114.3 .
C56 H56 Br1 0.95 2.81 3.665(11) 149.7 2_656
C58 H58 Br5 0.95 2.90 3.541(10) 126.3 1_455
C83 H83 Cl2 0.95 2.98 3.652(13) 128.7 2_656
C112 H112 Br4 0.95 2.85 3.336(13) 113.0 .
C116 H116 Br5 0.95 2.86 3.327(12) 111.1 .
C118 H18" Br4 0.99 3.10 3.87(2) 135.3 1_545

loop_
_geom_torsion_atom_site_label_1
_geom_torsion_atom_site_label_2
_geom_torsion_atom_site_label_3
_geom_torsion_atom_site_label_4
_geom_torsion
C2 N1 C1 N2 0.5(12)
C4 N1 C1 N2 -178.0(9)
C2 N1 C1 Pd1 179.3(8)
C4 N1 C1 Pd1 0.8(15)
C3 N2 C1 N1 0.0(12)
C29 N2 C1 N1 177.5(9)
C3 N2 C1 Pd1 -178.8(8)
C29 N2 C1 Pd1 -1.3(15)
C1 N1 C2 C3 -0.9(13)
C4 N1 C2 C3 177.6(10)
N1 C2 C3 N2 0.8(12)
C1 N2 C3 C2 -0.5(12)
C29 N2 C3 C2 -177.9(10)
C1 N1 C4 C5 -115.7(12)
C2 N1 C4 C5 66.1(15)
C1 N1 C4 C9 60.9(15)
C2 N1 C4 C9 -117.3(12)
C9 C4 C5 C6 2.8(17)
N1 C4 C5 C6 179.4(10)
C4 C5 C6 C7 -2.3(17)
C5 C6 C7 C8 0.5(17)
C5 C6 C7 C10 178.3(10)
C6 C7 C8 C9 0.9(16)
C10 C7 C8 C9 -177.0(10)
C5 C4 C9 C8 -1.5(16)
N1 C4 C9 C8 -178.0(9)
C7 C8 C9 C4 -0.4(16)
C8 C7 C10 C23 70.8(12)
C6 C7 C10 C23 -107.0(12)
C8 C7 C10 C11 -171.8(9)
C6 C7 C10 C11 10.4(15)
C8 C7 C10 C17 -50.9(12)
C6 C7 C10 C17 131.4(11)
C23 C10 C11 C16 51.6(11)
C7 C10 C11 C16 -69.1(11)
C17 C10 C11 C16 172.1(8)
C23 C10 C11 C12 -125.2(10)
C7 C10 C11 C12 114.1(11)
C17 C10 C11 C12 -4.7(13)
C16 C11 C12 C13 1.3(15)
C10 C11 C12 C13 178.2(9)
C11 C12 C13 C14 1.7(16)
C12 C13 C14 C15 -3.8(16)
C13 C14 C15 C16 3.0(16)
C14 C15 C16 C11 0.0(15)
C12 C11 C16 C15 -2.2(14)
C10 C11 C16 C15 -179.3(9)
C23 C10 C17 C22 6.4(14)
C11 C10 C17 C22 -110.6(11)
C7 C10 C17 C22 127.9(11)
C23 C10 C17 C18 -175.9(9)
C11 C10 C17 C18 67.1(11)
C7 C10 C17 C18 -54.5(12)
C22 C17 C18 C19 3.5(16)
C10 C17 C18 C19 -174.3(10)
C17 C18 C19 C20 -0.6(18)
C18 C19 C20 C21 -2.6(19)
C19 C20 C21 C22 2.8(18)
C20 C21 C22 C17 0.2(17)
C18 C17 C22 C21 -3.4(16)
C10 C17 C22 C21 174.3(10)
C11 C10 C23 C28 52.6(12)
C7 C10 C23 C28 173.6(9)
C17 C10 C23 C28 -67.4(12)
C11 C10 C23 C24 -121.1(10)
C7 C10 C23 C24 -0.1(14)
C17 C10 C23 C24 118.9(11)
C28 C23 C24 C25 -0.7(15)
C10 C23 C24 C25 173.2(10)
C23 C24 C25 C26 1.6(17)
C24 C25 C26 C27 -0.3(18)
C25 C26 C27 C28 -1.8(18)
C26 C27 C28 C23 2.8(18)
C24 C23 C28 C27 -1.4(16)
C10 C23 C28 C27 -175.6(10)
C3 N2 C29 C30 41.6(16)
C1 N2 C29 C30 -135.4(11)
C3 N2 C29 C34 -136.0(12)
C1 N2 C29 C34 47.0(15)
C34 C29 C30 C31 -4.3(17)
N2 C29 C30 C31 178.1(10)
C29 C30 C31 C32 1.0(16)
C30 C31 C32 C33 1.1(16)
C30 C31 C32 C35 -173.7(10)
C31 C32 C33 C34 0.1(17)
C35 C32 C33 C34 175.0(10)
C30 C29 C34 C33 5.4(17)
N2 C29 C34 C33 -177.1(10)
C32 C33 C34 C29 -3.2(17)
C33 C32 C35 C48 -171.7(10)
C31 C32 C35 C48 2.9(14)
C33 C32 C35 C36 69.6(12)
C31 C32 C35 C36 -115.8(11)
C33 C32 C35 C42 -51.6(12)
C31 C32 C35 C42 123.0(11)
C32 C35 C36 C41 170.9(9)
C48 C35 C36 C41 48.6(12)
C42 C35 C36 C41 -72.5(11)
C32 C35 C36 C37 -5.4(14)
C48 C35 C36 C37 -127.7(10)
C42 C35 C36 C37 111.2(11)
C41 C36 C37 C38 1.6(16)
C35 C36 C37 C38 177.9(10)
C36 C37 C38 C39 -1.7(17)
C37 C38 C39 C40 0.4(17)
C38 C39 C40 C41 1.1(17)
C39 C40 C41 C36 -1.2(17)
C37 C36 C41 C40 -0.1(16)
C35 C36 C41 C40 -176.6(10)
C32 C35 C42 C47 -45.2(12)
C48 C35 C42 C47 76.1(11)
C36 C35 C42 C47 -165.4(9)
C32 C35 C42 C43 135.6(10)
C48 C35 C42 C43 -103.1(11)
C36 C35 C42 C43 15.4(13)
C47 C42 C43 C44 0.0(16)
C35 C42 C43 C44 179.2(10)
C42 C43 C44 C45 2.2(18)
C43 C44 C45 C46 -2.1(19)
C44 C45 C46 C47 -0.2(19)
C43 C42 C47 C46 -2.3(17)
C35 C42 C47 C46 178.5(10)
C45 C46 C47 C42 2.4(18)
C32 C35 C48 C53 116.9(11)
C36 C35 C48 C53 -121.8(10)
C42 C35 C48 C53 0.3(13)
C32 C35 C48 C49 -66.2(12)
C36 C35 C48 C49 55.1(11)
C42 C35 C48 C49 177.2(9)
C53 C48 C49 C50 -3.4(15)
C35 C48 C49 C50 179.6(9)
C48 C49 C50 C51 2.2(16)
C49 C50 C51 C52 1.5(16)
C50 C51 C52 C53 -3.8(16)
C49 C48 C53 C52 1.0(15)
C35 C48 C53 C52 178.0(9)
C51 C52 C53 C48 2.5(15)
C111 N3 C107 C108 -0.6(16)
Pd1 N3 C107 C108 177.7(8)
N3 C107 C108 C109 0.5(18)
N3 C107 C108 Br3 -179.0(8)
C107 C108 C109 C110 -1.3(18)
Br3 C108 C109 C110 178.2(9)
C108 C109 C110 C111 2.3(18)
C109 C110 C111 N3 -2.6(19)
C107 N3 C111 C110 1.7(17)
Pd1 N3 C111 C110 -176.6(9)
C56 N4 C54 N5 -1.8(12)
C57 N4 C54 N5 -178.8(9)
C56 N4 C54 Pd2 -179.5(8)
C57 N4 C54 Pd2 3.6(16)
C55 N5 C54 N4 2.0(11)
C82 N5 C54 N4 -178.8(9)
C55 N5 C54 Pd2 179.8(8)
C82 N5 C54 Pd2 -1.1(14)
C54 N5 C55 C56 -1.5(12)
C82 N5 C55 C56 179.4(10)
N5 C55 C56 N4 0.3(12)
C54 N4 C56 C55 1.0(13)
C57 N4 C56 C55 178.0(9)
C54 N4 C57 C58 132.6(11)
C56 N4 C57 C58 -44.0(14)
C54 N4 C57 C62 -46.1(15)
C56 N4 C57 C62 137.3(11)
C62 C57 C58 C59 0.3(15)
N4 C57 C58 C59 -178.5(9)
C57 C58 C59 C60 -0.1(15)
C58 C59 C60 C61 0.4(15)
C58 C59 C60 C63 176.3(9)
C59 C60 C61 C62 -0.8(16)
C63 C60 C61 C62 -177.0(9)
C58 C57 C62 C61 -0.6(15)
N4 C57 C62 C61 178.1(9)
C60 C61 C62 C57 0.9(15)
C59 C60 C63 C70 111.7(11)
C61 C60 C63 C70 -72.3(11)
C59 C60 C63 C76 -125.5(10)
C61 C60 C63 C76 50.5(11)
C59 C60 C63 C64 -5.2(13)
C61 C60 C63 C64 170.8(9)
C70 C63 C64 C65 126.9(10)
C76 C63 C64 C65 3.7(13)
C60 C63 C64 C65 -112.9(10)
C70 C63 C64 C69 -49.5(11)
C76 C63 C64 C69 -172.7(8)
C60 C63 C64 C69 70.7(10)
C69 C64 C65 C66 -1.5(15)
C63 C64 C65 C66 -178.0(9)
C64 C65 C66 C67 -1.4(17)
C65 C66 C67 C68 2.6(16)
C66 C67 C68 C69 -0.9(16)
C67 C68 C69 C64 -2.1(15)
C65 C64 C69 C68 3.2(14)
C63 C64 C69 C68 179.9(9)
C76 C63 C70 C75 -109.1(11)
C64 C63 C70 C75 128.3(10)
C60 C63 C70 C75 9.8(14)
C76 C63 C70 C71 70.9(12)
C64 C63 C70 C71 -51.6(12)
C60 C63 C70 C71 -170.1(9)
C75 C70 C71 C72 0.5(16)
C63 C70 C71 C72 -179.5(9)
C70 C71 C72 C73 -1.5(16)
C71 C72 C73 C74 1.7(16)
C72 C73 C74 C75 -1.0(16)
C71 C70 C75 C74 0.2(16)
C63 C70 C75 C74 -179.7(10)
C73 C74 C75 C70 0.0(16)
C70 C63 C76 C81 -9.1(13)
C64 C63 C76 C81 110.3(11)
C60 C63 C76 C81 -131.3(10)
C70 C63 C76 C77 167.4(9)
C64 C63 C76 C77 -73.1(11)
C60 C63 C76 C77 45.3(12)
C81 C76 C77 C78 -0.6(16)
C63 C76 C77 C78 -177.3(10)
C76 C77 C78 C79 2.0(17)
C77 C78 C79 C80 -1.4(17)
C78 C79 C80 C81 -0.7(17)
C77 C76 C81 C80 -1.4(15)
C63 C76 C81 C80 175.2(9)
C79 C80 C81 C76 2.1(16)
C54 N5 C82 C87 115.6(12)
C55 N5 C82 C87 -65.4(15)
C54 N5 C82 C83 -64.8(14)
C55 N5 C82 C83 114.1(12)
C87 C82 C83 C84 -1.9(18)
N5 C82 C83 C84 178.5(10)
C82 C83 C84 C85 1.1(18)
C83 C84 C85 C86 0.3(17)
C83 C84 C85 C88 179.1(11)
C84 C85 C86 C87 -0.9(17)
C88 C85 C86 C87 -179.6(11)
C83 C82 C87 C86 1.4(17)
N5 C82 C87 C86 -179.1(10)
C85 C86 C87 C82 0.1(18)
C86 C85 C88 C95 -7.5(15)
C84 C85 C88 C95 173.8(9)
C86 C85 C88 C101 108.9(12)
C84 C85 C88 C101 -69.8(12)
C86 C85 C88 C89 -129.9(11)
C84 C85 C88 C89 51.4(12)
C85 C88 C89 C94 -115.7(11)
C95 C88 C89 C94 122.3(11)
C101 C88 C89 C94 4.5(14)
C85 C88 C89 C90 57.5(13)
C95 C88 C89 C90 -64.5(13)
C101 C88 C89 C90 177.8(10)
C94 C89 C90 C91 -3.9(19)
C88 C89 C90 C91 -177.7(12)
C89 C90 C91 C92 5(2)
C90 C91 C92 C93 -3(2)
C91 C92 C93 C94 -1(2)
C92 C93 C94 C89 2.2(19)
C90 C89 C94 C93 0.1(16)
C88 C89 C94 C93 173.6(11)
C85 C88 C95 C96 -117.6(11)
C101 C88 C95 C96 122.1(10)
C89 C88 C95 C96 -0.1(14)
C85 C88 C95 C100 66.7(12)
C101 C88 C95 C100 -53.6(11)
C89 C88 C95 C100 -175.8(9)
C100 C95 C96 C97 -2.9(15)
C88 C95 C96 C97 -178.6(10)
C95 C96 C97 C98 2.2(17)
C96 C97 C98 C99 -1.0(17)
C97 C98 C99 C100 0.7(17)
C98 C99 C100 C95 -1.5(17)
C96 C95 C100 C99 2.5(16)
C88 C95 C100 C99 178.5(10)
C85 C88 C101 C102 -5.3(14)
C95 C88 C101 C102 115.8(11)
C89 C88 C101 C102 -121.6(11)
C85 C88 C101 C106 -178.3(9)
C95 C88 C101 C106 -57.2(12)
C89 C88 C101 C106 65.3(12)
C106 C101 C102 C103 0.8(16)
C88 C101 C102 C103 -172.3(10)
C101 C102 C103 C104 1.1(18)
C102 C103 C104 C105 -2.0(18)
C103 C104 C105 C106 1.0(17)
C104 C105 C106 C101 1.0(17)
C102 C101 C106 C105 -1.9(16)
C88 C101 C106 C105 171.5(10)
C116 N6 C112 C113 0.6(18)
Pd2 N6 C112 C113 -178.9(9)
N6 C112 C113 C114 -0.1(19)
N6 C112 C113 Br6 -178.4(9)
C112 C113 C114 C115 -1.3(19)
Br6 C113 C114 C115 177.0(10)
C113 C114 C115 C116 2(2)
C112 N6 C116 C115 0.2(19)
Pd2 N6 C116 C115 179.8(9)
C114 C115 C116 N6 -2(2)
